data_2310863
loop_
_publ_author_name
'Harris, L.A.'

_publ_section_title
;
 The crystal structure of Rb2 Th F6
;
_journal_name_full 'Acta Crystallographica (1,1948-23,1967)'
_journal_page_first 502
_journal_page_last 502
_journal_volume 13
_journal_year 1960
_chemical_formula_sum 'F6 Rb2 Th'
_chemical_name_systematic 'Rb2 Th F6'
_space_group_IT_number 189
_symmetry_space_group_name_Hall 'P -6 -2'
_symmetry_space_group_name_H-M 'P -6 2 m'
_cell_angle_alpha 90
_cell_angle_beta 90
_cell_angle_gamma 120
_cell_formula_units_Z 1
_cell_length_a 6.85
_cell_length_b 6.85
_cell_length_c 3.83
_cell_volume 155.636
_citation_journal_id_ASTM ACCRA9
_cod_data_source_file Harris_ACCRA9_1960_1002.cif
_cod_data_source_block F6Rb2Th1
_cod_original_cell_volume 155.6362
_cod_original_formula_sum 'F6 Rb2 Th1'
_cod_database_code 2310863

loop_
_symmetry_equiv_pos_as_xyz
x,y,z
-x+y,-x,-z
-y,x-y,z
x,y,-z
-x+y,-x,z
-y,x-y,-z
y,x,z
x-y,-y,-z
-x,-x+y,z
y,x,-z
x-y,-y,z
-x,-x+y,-z

loop_
_atom_site_label
_atom_site_type_symbol
_atom_site_fract_x
_atom_site_fract_y
_atom_site_fract_z
_atom_site_occupancy
_atom_site_U_iso_or_equiv
F2 F-1 0.22 0 0.5 1 0.0
Rb1 Rb+1 0.3333 0.6667 0.5 1 0.0
F1 F-1 0.64 0 0 1 0.0
Th1 Th+4 0 0 0 1 0.0
